data_7128645
loop_
_publ_author_name
'Liao, Guanming'
'Zhang, Jia'
'Zheng, Xiaoyan'
'Jia, Xiaodi'
'Xu, Jialiang'
'Zhao, Fenggui'
'Wang, Nan'
'Liu, Kanglei'
'Chen, Pangkuan'
'Yin, Xiaodong'

_publ_section_title
;
 Crystallization-induced emission enhancement of highly electron-deficient
 dicyanomethylene-bridged triarylboranes.
;
_journal_issue 64
_journal_name_full 'Chemical communications (Cambridge, England)'
_journal_page_first 7926
_journal_page_last 7929
_journal_paper_doi 10.1039/d1cc03311e
_journal_volume 57
_journal_year 2021
_chemical_formula_moiety 'C29 H12 B F9 N2'
_chemical_formula_sum 'C29 H12 B F9 N2'
_chemical_formula_weight 570.22
_space_group_crystal_system monoclinic
_space_group_IT_number 14
_space_group_name_Hall '-P 2ybc'
_space_group_name_H-M_alt 'P 1 21/c 1'
_atom_sites_solution_hydrogens geom
_audit_creation_date 2021-05-27
_audit_creation_method
;
Olex2 1.2
(compiled 2018.05.29 svn.r3508 for OlexSys, GUI svn.r5506)
;
_audit_update_record
;
2021-05-31 deposited with the CCDC.	2021-07-13 downloaded from the CCDC.
;
_cell_angle_alpha 90
_cell_angle_beta 91.096(3)
_cell_angle_gamma 90
_cell_formula_units_Z 4
_cell_length_a 7.0142(3)
_cell_length_b 17.7383(6)
_cell_length_c 20.3579(6)
_cell_measurement_reflns_used 2405
_cell_measurement_temperature 299.99(13)
_cell_measurement_theta_max 74.3910
_cell_measurement_theta_min 4.3230
_cell_volume 2532.47(16)
_computing_cell_refinement 'CrysAlisPro 1.171.40.84a (Rigaku OD, 2020)'
_computing_data_collection 'CrysAlisPro 1.171.40.84a (Rigaku OD, 2020)'
_computing_data_reduction 'CrysAlisPro 1.171.40.84a (Rigaku OD, 2020)'
_computing_molecular_graphics 'Olex2 (Dolomanov et al., 2009)'
_computing_publication_material 'Olex2 (Dolomanov et al., 2009)'
_computing_structure_refinement 'ShelXL (Sheldrick, 2015)'
_computing_structure_solution 'SHELXT 2018/2 (Sheldrick, 2018)'
_diffrn_ambient_environment air
_diffrn_ambient_temperature 299.99(13)
_diffrn_detector 'Hybrid Pixel Array Detector'
_diffrn_detector_area_resol_mean 10.0000
_diffrn_measured_fraction_theta_full 0.999
_diffrn_measured_fraction_theta_max 0.966
_diffrn_measurement_details
;
List of Runs (angles in degrees, time in seconds):

  # Type    Start    End  Width  t~exp~   \w     \q     \k     \f   Frames
#--------------------------------------------------------------------------
  1  \w    -26.00  13.00   1.00    5.00    --    0.00 -82.00-150.00   39
  2  \w    -89.00 -37.00   1.00    5.00    --    0.00 -19.00-150.00   52
  3  \w    -38.00  34.00   1.00    5.00    --    0.00 -82.00  90.00   72
  4  \w     19.00  54.00   1.00   40.00    --  101.30 -38.00-120.00   35
  5  \w     22.00 101.00   1.00   40.00    --  101.30 -38.00   0.00   79
  6  \w     22.00 123.00   1.00   40.00    --  101.30 -38.00 120.00  101
  7  \w    137.00 168.00   1.00   40.00    --  101.30  57.00  30.00   31
  8  \w     75.00 123.00   1.00   40.00    --  101.30  57.00  30.00   48
  9  \w     15.00  40.00   1.00   40.00    --  101.30 -19.00  90.00   25
 10  \w     52.00 134.00   1.00   40.00    --  101.30 -19.00  90.00   82
 11  \w     59.00  86.00   1.00   40.00    --  101.30 -38.00-120.00   27
 12  \w    118.00 191.00   1.00   40.00    --  101.30  82.00-180.00   73
 13  \w     69.00 128.00   1.00   40.00    --  101.30  19.00   0.00   59
;
_diffrn_measurement_device 'four-circle diffractometer'
_diffrn_measurement_device_type 'XtaLAB AFC12 (RINC): Kappa single'
_diffrn_measurement_method '\w scans'
_diffrn_orient_matrix_type 'CrysAlisPro convention (1999,Acta A55,543-557)'
_diffrn_orient_matrix_UB_11 -0.1617692000
_diffrn_orient_matrix_UB_12 0.0549918000
_diffrn_orient_matrix_UB_13 0.0170702000
_diffrn_orient_matrix_UB_21 0.0988086000
_diffrn_orient_matrix_UB_22 0.0167965000
_diffrn_orient_matrix_UB_23 0.0666556000
_diffrn_orient_matrix_UB_31 0.1110746000
_diffrn_orient_matrix_UB_32 0.0650497000
_diffrn_orient_matrix_UB_33 -0.0315714000
_diffrn_radiation_monochromator mirror
_diffrn_radiation_probe x-ray
_diffrn_radiation_type CuK\a
_diffrn_radiation_wavelength 1.54184
_diffrn_reflns_av_R_equivalents 0.0423
_diffrn_reflns_av_unetI/netI 0.0496
_diffrn_reflns_Laue_measured_fraction_full 0.999
_diffrn_reflns_Laue_measured_fraction_max 0.966
_diffrn_reflns_limit_h_max 8
_diffrn_reflns_limit_h_min -6
_diffrn_reflns_limit_k_max 20
_diffrn_reflns_limit_k_min -21
_diffrn_reflns_limit_l_max 23
_diffrn_reflns_limit_l_min -25
_diffrn_reflns_number 13805
_diffrn_reflns_point_group_measured_fraction_full 0.999
_diffrn_reflns_point_group_measured_fraction_max 0.966
_diffrn_reflns_theta_full 67.684
_diffrn_reflns_theta_max 76.287
_diffrn_reflns_theta_min 4.344
_diffrn_source 'Rotating-anode X-ray tube (dual wavelength)'
_diffrn_source_type 'Rigaku (Cu) X-ray DW Source'
_exptl_absorpt_coefficient_mu 1.182
_exptl_absorpt_correction_T_max 1.00000
_exptl_absorpt_correction_T_min 0.80735
_exptl_absorpt_correction_type multi-scan
_exptl_absorpt_process_details
;
CrysAlisPro 1.171.40.84a (Rigaku Oxford Diffraction, 2020)
Empirical absorption correction using spherical harmonics,
implemented in SCALE3 ABSPACK scaling algorithm.
;
_exptl_crystal_colour 'clear light colourless'
_exptl_crystal_density_diffrn 1.496
_exptl_crystal_description block
_exptl_crystal_F_000 1144
_exptl_crystal_size_max 0.15
_exptl_crystal_size_mid 0.12
_exptl_crystal_size_min 0.10
_refine_diff_density_max 0.276
_refine_diff_density_min -0.244
_refine_diff_density_rms 0.050
_refine_ls_extinction_method none
_refine_ls_goodness_of_fit_ref 1.029
_refine_ls_hydrogen_treatment constr
_refine_ls_matrix_type full
_refine_ls_number_parameters 398
_refine_ls_number_reflns 5124
_refine_ls_number_restraints 93
_refine_ls_restrained_S_all 1.100
_refine_ls_R_factor_all 0.1004
_refine_ls_R_factor_gt 0.0548
_refine_ls_shift/su_max 0.001
_refine_ls_shift/su_mean 0.000
_refine_ls_structure_factor_coef Fsqd
_refine_ls_weighting_details 'w=1/[\s^2^(Fo^2^)+(0.0682P)^2^+0.8994P] where P=(Fo^2^+2Fc^2^)/3'
_refine_ls_weighting_scheme calc
_refine_ls_wR_factor_gt 0.1293
_refine_ls_wR_factor_ref 0.1608
_reflns_Friedel_coverage 0.000
_reflns_number_gt 3066
_reflns_number_total 5124
_reflns_threshold_expression 'I > 2\s(I)'
_cod_data_source_file d1cc03311e2.cif
_cod_data_source_block 4-fbcn
_cod_depositor_comments 'Adding full bibliography for 7128644--7128650.cif.'
_cod_database_code 7128645
_shelx_shelxl_version_number 2018/3
_shelx_space_group_comment
;
The symmetry employed for this shelxl refinement is uniquely defined
by the following loop, which should always be used as a source of
symmetry information in preference to the above space-group names.
They are only intended as comments.
;
_reflns_odcompleteness_completeness 99.89
_reflns_odcompleteness_iscentric 1
_reflns_odcompleteness_theta 66.97
_olex2_refinement_description
;
1. Others
 Fixed Uiso: H10(0.058) H5(0.056) H6(0.062) H9(0.066) H11(0.067) H7(0.067)
 H12(0.066) H8(0.071) H1(0.068) H4(0.071) H2(0.081) H3(0.084)
 Fixed X: H10(0.383803) H5(0.331533) H6(0.236444) H9(0.261189) H11(0.793711)
 H7(0.154686) H12(0.333666) H8(0.165094) H1(0.801679) H4(0.70269) H2(0.984478)
 H3(0.940022)
 Fixed Y: H10(0.310852) H5(0.425301) H6(0.545635) H9(0.426618) H11(0.135787)
 H7(0.609174) H12(0.025032) H8(0.549565) H1(0.108565) H4(0.239997) H2(0.082796)
 H3(0.150675)
 Fixed Z: H10(0.421889) H5(0.625463) H6(0.570303) H9(0.367367) H11(0.317434)
 H7(0.47633) H12(0.377944) H8(0.374952) H1(0.539472) H4(0.73155) H2(0.631746)
 H3(0.726993)
;
_olex2_submission_special_instructions 'No special instructions were received'
_oxdiff_exptl_absorpt_empirical_details
;
Empirical correction (ABSPACK) includes:
- Absorption correction using spherical harmonics
- Frame scaling
;
_oxdiff_exptl_absorpt_empirical_full_max 1.508
_oxdiff_exptl_absorpt_empirical_full_min 0.745

loop_
_space_group_symop_operation_xyz
'x, y, z'
'-x, y+1/2, -z+1/2'
'-x, -y, -z'
'x, -y-1/2, z-1/2'

loop_
_atom_site_label
_atom_site_type_symbol
_atom_site_fract_x
_atom_site_fract_y
_atom_site_fract_z
_atom_site_U_iso_or_equiv
_atom_site_adp_type
_atom_site_occupancy
_atom_site_site_symmetry_order
_atom_site_calc_flag
_atom_site_refinement_flags_posn
_atom_site_refinement_flags_adp
_atom_site_refinement_flags_occupancy
_atom_site_disorder_assembly
_atom_site_disorder_group
F4 F 0.2215(3) 0.15005(11) 0.52450(10) 0.0908(7) Uani 1 1 d . . . . .
F1 F 0.8672(3) 0.26142(12) 0.46680(9) 0.0890(7) Uani 1 1 d . . . . .
F5 F 0.1017(3) 0.07064(15) 0.45804(11) 0.1025(8) Uani 1 1 d . . . . .
F3 F 0.9963(3) 0.22053(14) 0.38118(13) 0.1092(9) Uani 1 1 d . . . . .
F6 F 0.3103(4) 0.03674(14) 0.52563(12) 0.1149(9) Uani 1 1 d . . . . .
F2 F 0.7744(4) 0.30035(13) 0.37413(13) 0.1138(9) Uani 1 1 d . . . . .
C8 C 0.4080(4) 0.32985(14) 0.58085(11) 0.0448(6) Uani 1 1 d . . . . .
C17 C 0.4340(4) 0.29464(14) 0.51796(11) 0.0447(6) Uani 1 1 d . . . . .
C10 C 0.2977(4) 0.44474(15) 0.52745(12) 0.0454(6) Uani 1 1 d . . . . .
C21 C 0.5454(4) 0.16875(14) 0.44918(12) 0.0453(6) Uani 1 1 d . . . . .
C16 C 0.3767(4) 0.33442(15) 0.46258(12) 0.0483(6) Uani 1 1 d . . . . .
H10 H 0.383803 0.310852 0.421889 0.058 Uiso 1 1 calc R . . . .
C9 C 0.3443(4) 0.40289(15) 0.58448(12) 0.0468(6) Uani 1 1 d . . . . .
H5 H 0.331533 0.425301 0.625463 0.056 Uiso 1 1 calc R . . . .
C7 C 0.4491(4) 0.28432(15) 0.64000(12) 0.0463(6) Uani 1 1 d . . . . .
C22 C 0.6867(4) 0.17712(15) 0.40144(12) 0.0483(6) Uani 1 1 d . . . . .
C26 C 0.4155(4) 0.10979(14) 0.43798(13) 0.0477(6) Uani 1 1 d . . . . .
C15 C 0.3081(4) 0.40899(15) 0.46497(12) 0.0464(6) Uani 1 1 d . . . . .
C6 C 0.6084(4) 0.22906(15) 0.63769(12) 0.0485(6) Uani 1 1 d . . . . .
C1 C 0.6408(4) 0.19156(15) 0.57785(12) 0.0483(6) Uani 1 1 d . . . . .
C11 C 0.2409(4) 0.52108(15) 0.53000(14) 0.0513(7) Uani 1 1 d . . . . .
H6 H 0.236444 0.545635 0.570303 0.062 Uiso 1 1 calc R . . . .
C18 C 0.3349(4) 0.28727(16) 0.69356(12) 0.0535(7) Uani 1 1 d . . . . .
C14 C 0.2565(4) 0.44975(16) 0.40830(13) 0.0554(7) Uani 1 1 d . . . . .
H9 H 0.261189 0.426618 0.367367 0.066 Uiso 1 1 calc R . . . .
C23 C 0.6978(4) 0.12905(16) 0.34780(13) 0.0562(7) Uani 1 1 d . . . . .
H11 H 0.793711 0.135787 0.317434 0.067 Uiso 1 1 calc R . . . .
C12 C 0.1926(4) 0.55902(16) 0.47395(15) 0.0560(7) Uani 1 1 d . . . . .
H7 H 0.154686 0.609174 0.476330 0.067 Uiso 1 1 calc R . . . .
C25 C 0.4245(5) 0.06270(16) 0.38401(13) 0.0553(7) Uani 1 1 d . . . . .
H12 H 0.333666 0.025032 0.377944 0.066 Uiso 1 1 calc R . . . .
F9 F 0.5930(9) 0.0558(3) 0.22631(15) 0.0952(18) Uani 0.656(9) 1 d D U P A 1
C24 C 0.5676(5) 0.07135(16) 0.33916(13) 0.0577(7) Uani 1 1 d D U . . .
C13 C 0.1996(4) 0.52318(17) 0.41283(15) 0.0588(7) Uani 1 1 d . . . . .
H8 H 0.165094 0.549565 0.374952 0.071 Uiso 1 1 calc R . . . .
C27 C 0.8303(5) 0.23894(17) 0.40582(14) 0.0594(8) Uani 1 1 d . . . . .
C2 C 0.7816(4) 0.13581(16) 0.57775(14) 0.0569(7) Uani 1 1 d . . . . .
H1 H 0.801679 0.108565 0.539472 0.068 Uiso 1 1 calc R . . . .
C28 C 0.2633(4) 0.09294(17) 0.48610(15) 0.0576(7) Uani 1 1 d . . . . .
C5 C 0.7221(4) 0.21376(18) 0.69270(14) 0.0590(7) Uani 1 1 d . . . . .
H4 H 0.702690 0.239997 0.731550 0.071 Uiso 1 1 calc R . . . .
C20 C 0.3545(5) 0.23811(19) 0.74926(14) 0.0636(8) Uani 1 1 d . . . . .
C19 C 0.1706(5) 0.33468(18) 0.69927(14) 0.0643(8) Uani 1 1 d . . . . .
N2 N 0.3550(5) 0.2007(2) 0.79458(14) 0.0945(11) Uani 1 1 d . . . . .
N1 N 0.0367(5) 0.3682(2) 0.70987(16) 0.0983(11) Uani 1 1 d . . . . .
C3 C 0.8916(5) 0.1202(2) 0.63302(16) 0.0678(9) Uani 1 1 d . . . . .
H2 H 0.984478 0.082796 0.631746 0.081 Uiso 1 1 calc R . . . .
C4 C 0.8634(5) 0.1601(2) 0.69012(16) 0.0701(9) Uani 1 1 d . . . . .
H3 H 0.940022 0.150675 0.726993 0.084 Uiso 1 1 calc R . . . .
B1 B 0.5356(4) 0.21835(17) 0.51468(14) 0.0467(7) Uani 1 1 d . . . . .
C29 C 0.5849(6) 0.0180(2) 0.28353(17) 0.0781(10) Uani 1 1 d D U . . .
F8 F 0.7441(12) -0.0175(5) 0.2834(3) 0.155(4) Uani 0.656(9) 1 d D U P A 1
F7 F 0.4419(15) -0.0263(6) 0.2752(5) 0.187(5) Uani 0.656(9) 1 d D U P A 1
F8A F 0.743(2) 0.0173(9) 0.2549(9) 0.183(9) Uani 0.344(9) 1 d D U P A 2
F9A F 0.435(2) 0.0151(9) 0.2469(8) 0.164(8) Uani 0.344(9) 1 d D U P A 2
F7A F 0.588(2) -0.0535(4) 0.3086(5) 0.104(4) Uani 0.344(9) 1 d D U P A 2

loop_
_atom_site_aniso_label
_atom_site_aniso_U_11
_atom_site_aniso_U_22
_atom_site_aniso_U_33
_atom_site_aniso_U_23
_atom_site_aniso_U_13
_atom_site_aniso_U_12
F4 0.0944(14) 0.0814(13) 0.0987(14) -0.0316(11) 0.0571(12) -0.0206(11)
F1 0.1005(16) 0.0972(15) 0.0701(12) -0.0219(11) 0.0216(11) -0.0412(12)
F5 0.0715(14) 0.137(2) 0.1002(16) -0.0251(14) 0.0235(12) -0.0392(14)
F3 0.0809(14) 0.1118(17) 0.137(2) -0.0463(15) 0.0583(14) -0.0294(13)
F6 0.124(2) 0.1101(18) 0.1130(17) 0.0595(15) 0.0624(15) 0.0297(14)
F2 0.132(2) 0.0731(14) 0.135(2) 0.0411(14) -0.0220(17) -0.0346(14)
C8 0.0520(15) 0.0455(14) 0.0371(12) -0.0024(10) 0.0082(11) 0.0004(12)
C17 0.0523(15) 0.0456(14) 0.0366(12) 0.0007(10) 0.0077(11) 0.0015(11)
C10 0.0479(15) 0.0442(14) 0.0444(13) -0.0014(11) 0.0108(11) -0.0022(11)
C21 0.0530(15) 0.0413(14) 0.0418(13) 0.0026(10) 0.0088(11) 0.0054(11)
C16 0.0589(16) 0.0480(15) 0.0385(13) -0.0018(11) 0.0091(11) 0.0041(12)
C9 0.0558(16) 0.0451(15) 0.0401(13) -0.0038(11) 0.0110(11) 0.0000(12)
C7 0.0565(16) 0.0447(14) 0.0379(13) -0.0030(11) 0.0068(11) 0.0006(12)
C22 0.0570(16) 0.0444(15) 0.0440(14) -0.0020(11) 0.0128(12) 0.0005(12)
C26 0.0539(16) 0.0414(14) 0.0482(14) 0.0022(11) 0.0100(12) 0.0009(12)
C15 0.0506(15) 0.0465(15) 0.0425(13) 0.0022(11) 0.0103(11) 0.0008(12)
C6 0.0545(16) 0.0490(15) 0.0423(14) 0.0029(11) 0.0077(12) 0.0008(12)
C1 0.0543(16) 0.0455(14) 0.0455(14) 0.0037(11) 0.0126(12) 0.0016(12)
C11 0.0567(16) 0.0432(15) 0.0542(15) -0.0030(12) 0.0112(13) -0.0013(13)
C18 0.0676(18) 0.0538(16) 0.0396(13) 0.0020(11) 0.0114(13) 0.0039(14)
C14 0.0642(18) 0.0564(17) 0.0458(14) 0.0057(12) 0.0060(13) 0.0068(14)
C23 0.0700(19) 0.0566(17) 0.0426(14) -0.0013(12) 0.0203(13) 0.0021(14)
C12 0.0548(17) 0.0424(15) 0.0712(19) 0.0058(13) 0.0105(14) 0.0015(12)
C25 0.0701(19) 0.0463(16) 0.0499(15) -0.0040(12) 0.0088(13) -0.0049(14)
F9 0.132(4) 0.110(3) 0.0444(16) -0.0203(16) 0.008(2) 0.016(3)
C24 0.079(2) 0.0496(16) 0.0451(15) -0.0064(12) 0.0123(14) -0.0021(15)
C13 0.0622(18) 0.0578(18) 0.0566(17) 0.0134(14) 0.0077(14) 0.0064(15)
C27 0.0683(19) 0.0583(18) 0.0521(16) -0.0016(13) 0.0183(14) -0.0069(15)
C2 0.0616(17) 0.0554(17) 0.0543(16) 0.0037(13) 0.0136(14) 0.0108(14)
C28 0.0593(18) 0.0536(17) 0.0603(17) -0.0021(14) 0.0162(14) -0.0033(14)
C5 0.0618(18) 0.0678(19) 0.0474(16) 0.0020(13) 0.0007(13) 0.0042(15)
C20 0.076(2) 0.074(2) 0.0407(15) 0.0067(14) 0.0131(14) 0.0088(17)
C19 0.075(2) 0.0661(19) 0.0525(16) 0.0097(14) 0.0256(15) 0.0145(16)
N2 0.111(3) 0.113(3) 0.0603(17) 0.0310(18) 0.0195(17) 0.016(2)
N1 0.101(2) 0.105(2) 0.090(2) 0.0286(19) 0.0453(19) 0.041(2)
C3 0.0600(19) 0.074(2) 0.070(2) 0.0123(16) 0.0075(16) 0.0174(16)
C4 0.062(2) 0.086(2) 0.0618(19) 0.0101(17) -0.0024(16) 0.0049(18)
B1 0.0492(17) 0.0459(16) 0.0455(15) 0.0015(12) 0.0138(13) -0.0007(13)
C29 0.101(3) 0.074(2) 0.0599(19) -0.0168(16) 0.0196(19) -0.006(2)
F8 0.214(7) 0.144(7) 0.107(5) -0.062(4) -0.034(5) 0.115(6)
F7 0.223(8) 0.196(10) 0.147(8) -0.121(6) 0.104(6) -0.143(8)
F8A 0.192(11) 0.171(14) 0.193(16) -0.121(11) 0.156(12) -0.107(10)
F9A 0.205(13) 0.167(15) 0.117(11) -0.064(9) -0.081(11) 0.020(11)
F7A 0.159(10) 0.057(4) 0.096(6) -0.034(3) 0.035(6) -0.012(5)

loop_
_atom_type_symbol
_atom_type_description
_atom_type_scat_dispersion_real
_atom_type_scat_dispersion_imag
_atom_type_scat_source
C C 0.0181 0.0091 'International Tables Vol C Tables 4.2.6.8 and 6.1.1.4'
H H 0.0000 0.0000 'International Tables Vol C Tables 4.2.6.8 and 6.1.1.4'
B B 0.0090 0.0039 'International Tables Vol C Tables 4.2.6.8 and 6.1.1.4'
F F 0.0727 0.0534 'International Tables Vol C Tables 4.2.6.8 and 6.1.1.4'
N N 0.0311 0.0180 'International Tables Vol C Tables 4.2.6.8 and 6.1.1.4'

loop_
_geom_angle_atom_site_label_1
_geom_angle_atom_site_label_2
_geom_angle_atom_site_label_3
_geom_angle
_geom_angle_site_symmetry_1
_geom_angle_site_symmetry_3
_geom_angle_publ_flag
C17 C8 C7 117.6(2) . . ?
C9 C8 C17 120.3(2) . . ?
C9 C8 C7 122.1(2) . . ?
C8 C17 B1 119.3(2) . . ?
C16 C17 C8 117.6(2) . . ?
C16 C17 B1 122.9(2) . . ?
C9 C10 C15 119.1(2) . . ?
C9 C10 C11 122.3(2) . . ?
C11 C10 C15 118.6(2) . . ?
C22 C21 B1 124.0(2) . . ?
C26 C21 C22 115.4(2) . . ?
C26 C21 B1 120.5(2) . . ?
C17 C16 C15 123.0(2) . . ?
C8 C9 C10 121.5(2) . . ?
C8 C7 C6 118.1(2) . . ?
C18 C7 C8 121.5(2) . . ?
C18 C7 C6 120.2(2) . . ?
C21 C22 C27 121.3(2) . . ?
C23 C22 C21 121.9(3) . . ?
C23 C22 C27 116.8(2) . . ?
C21 C26 C28 120.9(2) . . ?
C25 C26 C21 122.7(2) . . ?
C25 C26 C28 116.4(2) . . ?
C16 C15 C10 118.2(2) . . ?
C14 C15 C10 119.2(2) . . ?
C14 C15 C16 122.6(2) . . ?
C1 C6 C7 118.2(2) . . ?
C5 C6 C7 121.6(2) . . ?
C5 C6 C1 120.3(3) . . ?
C6 C1 B1 119.4(2) . . ?
C2 C1 C6 117.4(3) . . ?
C2 C1 B1 122.9(2) . . ?
C12 C11 C10 120.6(3) . . ?
C7 C18 C20 124.0(3) . . ?
C7 C18 C19 124.9(3) . . ?
C19 C18 C20 110.9(2) . . ?
C13 C14 C15 120.5(3) . . ?
C24 C23 C22 120.6(2) . . ?
C11 C12 C13 120.5(3) . . ?
C24 C25 C26 120.3(3) . . ?
C23 C24 C29 120.4(3) . . ?
C25 C24 C23 119.1(2) . . ?
C25 C24 C29 120.4(3) . . ?
C14 C13 C12 120.6(3) . . ?
F1 C27 C22 113.4(2) . . ?
F3 C27 F1 105.8(3) . . ?
F3 C27 F2 105.9(3) . . ?
F3 C27 C22 113.3(2) . . ?
F2 C27 F1 105.1(3) . . ?
F2 C27 C22 112.5(3) . . ?
C3 C2 C1 121.7(3) . . ?
F4 C28 F5 106.8(3) . . ?
F4 C28 F6 106.0(3) . . ?
F4 C28 C26 113.9(2) . . ?
F5 C28 C26 113.3(3) . . ?
F6 C28 F5 103.9(3) . . ?
F6 C28 C26 112.2(3) . . ?
C4 C5 C6 120.5(3) . . ?
N2 C20 C18 174.4(4) . . ?
N1 C19 C18 172.6(3) . . ?
C4 C3 C2 119.8(3) . . ?
C5 C4 C3 120.2(3) . . ?
C17 B1 C21 123.3(2) . . ?
C17 B1 C1 116.8(2) . . ?
C1 B1 C21 119.8(2) . . ?
F9 C29 C24 110.5(3) . . ?
F8 C29 F9 101.0(4) . . ?
F8 C29 C24 113.6(4) . . ?
F8 C29 F7 112.1(6) . . ?
F7 C29 F9 103.6(6) . . ?
F7 C29 C24 114.6(4) . . ?
F8A C29 C24 116.5(6) . . ?
F8A C29 F9A 116.6(10) . . ?
F8A C29 F7A 99.0(9) . . ?
F9A C29 C24 113.2(8) . . ?
F9A C29 F7A 100.7(8) . . ?
F7A C29 C24 107.9(4) . . ?

loop_
_geom_bond_atom_site_label_1
_geom_bond_atom_site_label_2
_geom_bond_distance
_geom_bond_site_symmetry_2
_geom_bond_publ_flag
F4 C28 1.316(3) . ?
F1 C27 1.325(3) . ?
F5 C28 1.320(4) . ?
F3 C27 1.318(4) . ?
F6 C28 1.319(4) . ?
F2 C27 1.322(4) . ?
C8 C17 1.439(3) . ?
C8 C9 1.373(4) . ?
C8 C7 1.474(4) . ?
C17 C16 1.383(4) . ?
C17 B1 1.531(4) . ?
C10 C9 1.411(4) . ?
C10 C15 1.424(3) . ?
C10 C11 1.413(4) . ?
C21 C22 1.409(3) . ?
C21 C26 1.403(4) . ?
C21 B1 1.600(4) . ?
C16 C15 1.409(4) . ?
C7 C6 1.487(4) . ?
C7 C18 1.366(3) . ?
C22 C23 1.389(4) . ?
C22 C27 1.490(4) . ?
C26 C25 1.383(4) . ?
C26 C28 1.493(4) . ?
C15 C14 1.403(4) . ?
C6 C1 1.410(4) . ?
C6 C5 1.389(4) . ?
C1 C2 1.397(4) . ?
C1 B1 1.545(4) . ?
C11 C12 1.362(4) . ?
C18 C20 1.435(4) . ?
C18 C19 1.433(4) . ?
C14 C13 1.366(4) . ?
C23 C24 1.381(4) . ?
C12 C13 1.399(4) . ?
C25 C24 1.378(4) . ?
F9 C29 1.346(5) . ?
C24 C29 1.482(4) . ?
C2 C3 1.380(4) . ?
C5 C4 1.376(4) . ?
C20 N2 1.136(4) . ?
C19 N1 1.135(4) . ?
C3 C4 1.378(5) . ?
C29 F8 1.283(6) . ?
C29 F7 1.283(6) . ?
C29 F8A 1.261(9) . ?
C29 F9A 1.277(10) . ?
C29 F7A 1.368(8) . ?
